data_7129740
loop_
_publ_author_name
'Huang, Liangfeng'
'Zheng, Lei'
'Zhou, Zhongzhen'
'Chen, Yunfeng'

_publ_section_title
;
 Copper-catalyzed multiple oxidation and cycloaddition of aryl--alkyl
 ketones (alcohols) for the synthesis of 4-acyl- and
 4-diketo-1,2,3-triazoles
;
_journal_name_full 'Chemical Communications'
_journal_paper_doi 10.1039/D1CC06477K
_journal_year 2022
_chemical_formula_moiety 'C17 H13 N3 O2'
_chemical_formula_sum 'C17 H13 N3 O2'
_chemical_formula_weight 291.30
_space_group_crystal_system monoclinic
_space_group_IT_number 14
_space_group_name_Hall '-P 2ybc'
_space_group_name_H-M_alt 'P 1 21/c 1'
_atom_sites_solution_hydrogens geom
_atom_sites_solution_primary dual
_audit_creation_date 2021-06-21
_audit_creation_method
;
Olex2 1.2
(compiled 2018.05.29 svn.r3508 for OlexSys, GUI svn.r5506)
;
_audit_update_record
;
2021-11-16 deposited with the CCDC.	2022-02-09 downloaded from the CCDC.
;
_cell_angle_alpha 90
_cell_angle_beta 92.383(7)
_cell_angle_gamma 90
_cell_formula_units_Z 8
_cell_length_a 10.683(5)
_cell_length_b 32.548(15)
_cell_length_c 8.787(4)
_cell_measurement_reflns_used 1572
_cell_measurement_temperature 296.15
_cell_measurement_theta_max 20.134
_cell_measurement_theta_min 2.402
_cell_volume 3053(2)
_computing_cell_refinement 'SAINT v7.68A (Bruker, 2009)'
_computing_data_reduction 'SAINT v7.68A (Bruker, 2009)'
_computing_molecular_graphics 'Olex2 (Dolomanov et al., 2009)'
_computing_publication_material 'Olex2 (Dolomanov et al., 2009)'
_computing_structure_refinement 'ShelXL (Sheldrick, 2015)'
_computing_structure_solution 'ShelXT (Sheldrick, 2015)'
_diffrn_ambient_temperature 296.15
_diffrn_measured_fraction_theta_full 0.999
_diffrn_measured_fraction_theta_max 0.928
_diffrn_measurement_device_type 'Bruker APEX-II CCD'
_diffrn_measurement_method '\f and \w scans'
_diffrn_radiation_monochromator graphite
_diffrn_radiation_type MoK\a
_diffrn_radiation_wavelength 0.71073
_diffrn_reflns_av_R_equivalents 0.2156
_diffrn_reflns_av_unetI/netI 0.2844
_diffrn_reflns_Laue_measured_fraction_full 0.999
_diffrn_reflns_Laue_measured_fraction_max 0.928
_diffrn_reflns_limit_h_max 15
_diffrn_reflns_limit_h_min -15
_diffrn_reflns_limit_k_max 45
_diffrn_reflns_limit_k_min -48
_diffrn_reflns_limit_l_max 12
_diffrn_reflns_limit_l_min -12
_diffrn_reflns_number 33354
_diffrn_reflns_point_group_measured_fraction_full 0.999
_diffrn_reflns_point_group_measured_fraction_max 0.928
_diffrn_reflns_theta_full 25.242
_diffrn_reflns_theta_max 32.346
_diffrn_reflns_theta_min 1.908
_diffrn_standards_number 0
_exptl_absorpt_coefficient_mu 0.086
_exptl_absorpt_correction_T_max 0.7463
_exptl_absorpt_correction_T_min 0.5293
_exptl_absorpt_correction_type multi-scan
_exptl_absorpt_process_details
'SADABS-2008/1 (Bruker,2008) was used for absorption correction. wR2(int) was 0.0993 before and 0.0578 after correction. The Ratio of minimum to maximum transmission is 0.7092. The \l/2 correction factor is 0.0015.'
_exptl_crystal_colour 'clear light colourless'
_exptl_crystal_colour_lustre clear
_exptl_crystal_colour_modifier light
_exptl_crystal_colour_primary colourless
_exptl_crystal_density_diffrn 1.268
_exptl_crystal_description block
_exptl_crystal_F_000 1216
_exptl_crystal_size_max 0.13
_exptl_crystal_size_mid 0.12
_exptl_crystal_size_min 0.1
_refine_diff_density_max 0.193
_refine_diff_density_min -0.253
_refine_diff_density_rms 0.051
_refine_ls_extinction_method none
_refine_ls_goodness_of_fit_ref 0.917
_refine_ls_hydrogen_treatment constr
_refine_ls_matrix_type full
_refine_ls_number_parameters 397
_refine_ls_number_reflns 10129
_refine_ls_number_restraints 36
_refine_ls_restrained_S_all 0.923
_refine_ls_R_factor_all 0.3600
_refine_ls_R_factor_gt 0.0972
_refine_ls_shift/su_max 0.000
_refine_ls_shift/su_mean 0.000
_refine_ls_structure_factor_coef Fsqd
_refine_ls_weighting_details 'w=1/[\s^2^(Fo^2^)+(0.0856P)^2^] where P=(Fo^2^+2Fc^2^)/3'
_refine_ls_weighting_scheme calc
_refine_ls_wR_factor_gt 0.1795
_refine_ls_wR_factor_ref 0.2722
_reflns_Friedel_coverage 0.000
_reflns_number_gt 2314
_reflns_number_total 10129
_reflns_threshold_expression 'I > 2\s(I)'
_cod_data_source_file d1cc06477k2.cif
_cod_data_source_block mo_210620c_0m
_cod_database_code 7129740
_shelx_shelxl_version_number 2014/7
_shelx_space_group_comment
;
The symmetry employed for this shelxl refinement is uniquely defined
by the following loop, which should always be used as a source of
symmetry information in preference to the above space-group names.
They are only intended as comments.
;
_shelx_estimated_absorpt_t_max 0.991
_shelx_estimated_absorpt_t_min 0.989
_olex2_refinement_description
;
1. Fixed Uiso
 At 1.2 times of:
  All C(H) groups, All C(H,H) groups
2. Rigid body (RIGU) restrains
 C15A, C16A, C17A, C12A, C13A, C14A
 with sigma for 1-2 distances of 0.004 and sigma for 1-3 distances of 0.004
3.a Secondary CH2 refined with riding coordinates:
 C11A(H11A,H11B), C11B(H11C,H11D)
3.b Aromatic/amide H refined with riding coordinates:
 C1A(H1A), C2A(H2A), C3A(H3A), C4A(H4A), C5A(H5A), C10A(H10A), C15A(H15A),
 C14A(H14A), C13A(H13A), C17A(H17A), C16A(H16A), C1B(H1B), C2B(H2B), C3B(H3B),
 C4B(H4B), C5B(H5B), C10B(H10B), C13B(H13B), C14B(H14B), C15B(H15B), C16B(H16B),
  C17B(H17B)
;
_olex2_submission_special_instructions 'No special instructions were received'

loop_
_space_group_symop_operation_xyz
'x, y, z'
'-x, y+1/2, -z+1/2'
'-x, -y, -z'
'x, -y-1/2, z-1/2'

loop_
_atom_site_label
_atom_site_type_symbol
_atom_site_fract_x
_atom_site_fract_y
_atom_site_fract_z
_atom_site_U_iso_or_equiv
_atom_site_adp_type
_atom_site_occupancy
_atom_site_site_symmetry_order
_atom_site_calc_flag
_atom_site_refinement_flags_posn
_atom_site_refinement_flags_adp
_atom_site_refinement_flags_occupancy
_atom_site_disorder_assembly
_atom_site_disorder_group
O1A O 0.7914(3) 0.82283(10) 0.7018(5) 0.1136(13) Uani 1 1 d . . . . .
O2A O 1.1004(3) 0.83622(9) 0.6852(4) 0.0882(10) Uani 1 1 d . . . . .
N1A N 0.8963(3) 0.93095(10) 0.9455(4) 0.0564(8) Uani 1 1 d . . . . .
N2A N 1.0127(3) 0.94215(11) 0.9035(4) 0.0728(10) Uani 1 1 d . . . . .
N3A N 1.0590(3) 0.91134(11) 0.8302(4) 0.0688(10) Uani 1 1 d . . . . .
C1A C 0.8401(4) 0.73754(15) 0.6803(6) 0.0803(14) Uani 1 1 d . . . . .
H1A H 0.7661 0.7469 0.6328 0.096 Uiso 1 1 calc R . . . .
C2A C 0.8609(5) 0.69631(16) 0.6911(7) 0.1026(18) Uani 1 1 d . . . . .
H2A H 0.8027 0.6777 0.6499 0.123 Uiso 1 1 calc R . . . .
C3A C 0.9697(6) 0.68261(17) 0.7641(7) 0.117(2) Uani 1 1 d . . . . .
H3A H 0.9841 0.6546 0.7751 0.140 Uiso 1 1 calc R . . . .
C4A C 1.0560(5) 0.71005(17) 0.8200(7) 0.121(2) Uani 1 1 d . . . . .
H4A H 1.1298 0.7006 0.8678 0.145 Uiso 1 1 calc R . . . .
C5A C 1.0357(4) 0.75138(16) 0.8070(6) 0.0864(15) Uani 1 1 d . . . . .
H5A H 1.0959 0.7698 0.8446 0.104 Uiso 1 1 calc R . . . .
C6A C 0.9263(4) 0.76575(13) 0.7383(5) 0.0594(11) Uani 1 1 d . . . . .
C7A C 0.8968(4) 0.80967(14) 0.7292(5) 0.0701(12) Uani 1 1 d . . . . .
C8A C 1.0005(4) 0.84209(13) 0.7459(5) 0.0662(11) Uani 1 1 d . . . . .
C9A C 0.9737(4) 0.88021(11) 0.8244(4) 0.0545(10) Uani 1 1 d . . . . .
C10A C 0.8704(3) 0.89300(12) 0.8982(4) 0.0560(10) Uani 1 1 d . . . . .
H10A H 0.7973 0.8782 0.9123 0.067 Uiso 1 1 calc R . . . .
C11A C 0.8197(4) 0.95956(12) 1.0305(5) 0.0681(12) Uani 1 1 d . . . . .
H11A H 0.7369 0.9614 0.9812 0.082 Uiso 1 1 calc R . . . .
H11B H 0.8573 0.9867 1.0286 0.082 Uiso 1 1 calc R . . . .
C15A C 0.7752(7) 0.9232(2) 1.4879(8) 0.137(2) Uani 1 1 d . U . . .
H15A H 0.7655 0.9146 1.5877 0.164 Uiso 1 1 calc R . . . .
C14A C 0.8882(6) 0.9400(2) 1.4485(7) 0.138(2) Uani 1 1 d . U . . .
H14A H 0.9533 0.9434 1.5210 0.165 Uiso 1 1 calc R . . . .
C13A C 0.9023(5) 0.95176(16) 1.2992(6) 0.0998(16) Uani 1 1 d . U . . .
H13A H 0.9774 0.9635 1.2713 0.120 Uiso 1 1 calc R . . . .
C12A C 0.8076(4) 0.94644(12) 1.1924(5) 0.0612(10) Uani 1 1 d . U . . .
C17A C 0.6956(5) 0.93019(14) 1.2391(7) 0.0927(15) Uani 1 1 d . U . . .
H17A H 0.6295 0.9268 1.1678 0.111 Uiso 1 1 calc R . . . .
C16A C 0.6795(7) 0.91899(18) 1.3862(8) 0.124(2) Uani 1 1 d . U . . .
H16A H 0.6031 0.9086 1.4155 0.149 Uiso 1 1 calc R . . . .
O1B O 0.3002(3) 0.67381(9) 0.4915(4) 0.0966(11) Uani 1 1 d . . . . .
O2B O 0.6100(3) 0.66037(9) 0.5009(4) 0.0976(11) Uani 1 1 d . . . . .
N1B N 0.3810(3) 0.57099(10) 0.2249(3) 0.0547(8) Uani 1 1 d . . . . .
N2B N 0.5005(4) 0.55893(10) 0.2552(4) 0.0775(10) Uani 1 1 d . . . . .
N3B N 0.5559(3) 0.58809(11) 0.3347(4) 0.0751(10) Uani 1 1 d . . . . .
C1B C 0.5375(4) 0.74763(15) 0.4062(6) 0.0807(14) Uani 1 1 d . . . . .
H1B H 0.5944 0.7304 0.3606 0.097 Uiso 1 1 calc R . . . .
C2B C 0.5569(5) 0.78917(17) 0.4082(7) 0.1075(18) Uani 1 1 d . . . . .
H2B H 0.6264 0.8002 0.3626 0.129 Uiso 1 1 calc R . . . .
C3B C 0.4738(6) 0.81462(16) 0.4774(8) 0.115(2) Uani 1 1 d . . . . .
H3B H 0.4887 0.8428 0.4802 0.138 Uiso 1 1 calc R . . . .
C4B C 0.3698(5) 0.79920(15) 0.5422(7) 0.0969(17) Uani 1 1 d . . . . .
H4B H 0.3136 0.8167 0.5878 0.116 Uiso 1 1 calc R . . . .
C5B C 0.3493(4) 0.75806(14) 0.5392(5) 0.0714(12) Uani 1 1 d . . . . .
H5B H 0.2782 0.7475 0.5826 0.086 Uiso 1 1 calc R . . . .
C6B C 0.4331(4) 0.73130(12) 0.4722(5) 0.0596(11) Uani 1 1 d . . . . .
C7B C 0.4044(4) 0.68748(13) 0.4682(5) 0.0680(12) Uani 1 1 d . . . . .
C8B C 0.5068(4) 0.65537(13) 0.4396(5) 0.0675(12) Uani 1 1 d . . . . .
C9B C 0.4723(3) 0.61919(11) 0.3531(4) 0.0537(10) Uani 1 1 d . . . . .
C10B C 0.3611(3) 0.60781(11) 0.2822(4) 0.0530(10) Uani 1 1 d . . . . .
H10B H 0.2871 0.6229 0.2756 0.064 Uiso 1 1 calc R . . . .
C11B C 0.2942(4) 0.54444(11) 0.1342(5) 0.0635(11) Uani 1 1 d . . . . .
H11C H 0.2101 0.5478 0.1700 0.076 Uiso 1 1 calc R . . . .
H11D H 0.3182 0.5160 0.1498 0.076 Uiso 1 1 calc R . . . .
C12B C 0.2936(3) 0.55395(12) -0.0315(5) 0.0566(10) Uani 1 1 d . . . . .
C13B C 0.3491(4) 0.52836(13) -0.1325(6) 0.0725(12) Uani 1 1 d . . . . .
H13B H 0.3874 0.5044 -0.0966 0.087 Uiso 1 1 calc R . . . .
C14B C 0.3497(4) 0.53706(18) -0.2837(6) 0.0894(15) Uani 1 1 d . . . . .
H14B H 0.3892 0.5193 -0.3495 0.107 Uiso 1 1 calc R . . . .
C15B C 0.2924(5) 0.5718(2) -0.3392(6) 0.0994(17) Uani 1 1 d . . . . .
H15B H 0.2904 0.5775 -0.4430 0.119 Uiso 1 1 calc R . . . .
C16B C 0.2378(5) 0.59816(18) -0.2393(8) 0.1068(18) Uani 1 1 d . . . . .
H16B H 0.2014 0.6224 -0.2752 0.128 Uiso 1 1 calc R . . . .
C17B C 0.2366(4) 0.58895(14) -0.0875(6) 0.0840(14) Uani 1 1 d . . . . .
H17B H 0.1967 0.6066 -0.0216 0.101 Uiso 1 1 calc R . . . .

loop_
_atom_site_aniso_label
_atom_site_aniso_U_11
_atom_site_aniso_U_22
_atom_site_aniso_U_33
_atom_site_aniso_U_23
_atom_site_aniso_U_13
_atom_site_aniso_U_12
O1A 0.053(2) 0.096(2) 0.190(4) -0.030(2) -0.024(2) 0.0010(18)
O2A 0.056(2) 0.095(2) 0.115(3) -0.0240(19) 0.0290(18) -0.0090(17)
N1A 0.043(2) 0.058(2) 0.068(2) -0.0002(18) 0.0035(16) -0.0002(17)
N2A 0.052(2) 0.072(2) 0.096(3) -0.007(2) 0.016(2) -0.0186(19)
N3A 0.050(2) 0.075(2) 0.083(3) -0.005(2) 0.0139(18) -0.010(2)
C1A 0.049(3) 0.087(3) 0.105(4) -0.029(3) -0.005(2) -0.007(3)
C2A 0.062(3) 0.081(4) 0.165(6) -0.043(3) 0.001(3) -0.015(3)
C3A 0.090(4) 0.086(4) 0.174(6) -0.003(4) -0.008(4) -0.005(3)
C4A 0.078(4) 0.092(4) 0.188(7) 0.006(4) -0.041(4) -0.007(3)
C5A 0.068(3) 0.084(4) 0.105(4) -0.001(3) -0.020(3) -0.011(3)
C6A 0.043(2) 0.074(3) 0.061(3) -0.018(2) 0.008(2) -0.009(2)
C7A 0.037(2) 0.085(3) 0.088(3) -0.018(2) -0.008(2) -0.006(2)
C8A 0.042(3) 0.083(3) 0.073(3) -0.006(2) -0.001(2) -0.002(2)
C9A 0.046(2) 0.059(3) 0.059(3) -0.004(2) 0.003(2) -0.006(2)
C10A 0.040(2) 0.064(3) 0.064(3) -0.001(2) 0.002(2) -0.001(2)
C11A 0.059(3) 0.061(3) 0.084(3) -0.004(2) 0.002(2) 0.008(2)
C15A 0.138(5) 0.166(6) 0.109(5) 0.039(4) 0.023(4) 0.054(5)
C14A 0.113(5) 0.213(7) 0.085(4) 0.009(4) -0.008(3) 0.051(4)
C13A 0.067(3) 0.144(5) 0.088(3) -0.007(3) -0.001(3) 0.023(3)
C12A 0.057(3) 0.063(3) 0.064(3) -0.006(2) 0.007(2) 0.012(2)
C17A 0.086(3) 0.091(3) 0.103(4) -0.007(3) 0.022(3) -0.015(3)
C16A 0.135(5) 0.126(5) 0.116(5) 0.020(4) 0.049(4) 0.008(4)
O1B 0.061(2) 0.081(2) 0.150(3) -0.019(2) 0.033(2) -0.0023(17)
O2B 0.052(2) 0.099(2) 0.139(3) -0.031(2) -0.0291(19) 0.0161(17)
N1B 0.046(2) 0.058(2) 0.060(2) 0.0010(17) 0.0056(16) 0.0056(17)
N2B 0.063(2) 0.070(2) 0.099(3) -0.018(2) -0.001(2) 0.021(2)
N3B 0.051(2) 0.081(2) 0.093(3) -0.015(2) -0.0055(19) 0.020(2)
C1B 0.057(3) 0.079(3) 0.106(4) -0.013(3) 0.010(3) 0.002(2)
C2B 0.080(4) 0.083(4) 0.161(6) -0.004(4) 0.035(4) -0.007(3)
C3B 0.082(4) 0.075(4) 0.190(6) -0.013(4) 0.010(4) -0.002(3)
C4B 0.068(4) 0.074(4) 0.149(5) -0.044(3) 0.010(3) 0.008(3)
C5B 0.050(3) 0.083(3) 0.082(3) -0.023(3) 0.003(2) 0.006(2)
C6B 0.046(3) 0.066(3) 0.065(3) -0.013(2) -0.007(2) 0.006(2)
C7B 0.046(3) 0.075(3) 0.083(3) -0.013(2) 0.002(2) 0.003(2)
C8B 0.049(3) 0.075(3) 0.078(3) -0.002(2) 0.001(2) 0.010(2)
C9B 0.042(2) 0.060(2) 0.059(3) -0.004(2) 0.0008(19) 0.011(2)
C10B 0.046(2) 0.050(2) 0.064(3) 0.005(2) 0.007(2) 0.0100(19)
C11B 0.063(3) 0.058(2) 0.071(3) -0.003(2) 0.010(2) -0.008(2)
C12B 0.045(2) 0.059(3) 0.066(3) -0.007(2) 0.004(2) -0.008(2)
C13B 0.074(3) 0.072(3) 0.072(3) -0.013(3) 0.003(3) 0.005(2)
C14B 0.075(3) 0.116(5) 0.077(4) -0.023(3) 0.004(3) -0.003(3)
C15B 0.102(4) 0.136(5) 0.059(3) 0.013(4) -0.007(3) -0.025(4)
C16B 0.104(4) 0.107(4) 0.108(5) 0.024(4) -0.007(4) 0.009(4)
C17B 0.081(3) 0.085(3) 0.087(4) 0.012(3) 0.015(3) 0.022(3)

loop_
_atom_type_symbol
_atom_type_description
_atom_type_scat_dispersion_real
_atom_type_scat_dispersion_imag
_atom_type_scat_source
C C 0.0033 0.0016 'International Tables Vol C Tables 4.2.6.8 and 6.1.1.4'
H H 0.0000 0.0000 'International Tables Vol C Tables 4.2.6.8 and 6.1.1.4'
N N 0.0061 0.0033 'International Tables Vol C Tables 4.2.6.8 and 6.1.1.4'
O O 0.0106 0.0060 'International Tables Vol C Tables 4.2.6.8 and 6.1.1.4'

loop_
_geom_angle_atom_site_label_1
_geom_angle_atom_site_label_2
_geom_angle_atom_site_label_3
_geom_angle
_geom_angle_site_symmetry_1
_geom_angle_site_symmetry_3
_geom_angle_publ_flag
N2A N1A C11A 120.2(3) . . ?
C10A N1A N2A 110.2(3) . . ?
C10A N1A C11A 129.6(3) . . ?
N3A N2A N1A 107.3(3) . . ?
N2A N3A C9A 108.9(3) . . ?
C2A C1A H1A 119.2 . . ?
C2A C1A C6A 121.6(4) . . ?
C6A C1A H1A 119.2 . . ?
C1A C2A H2A 120.6 . . ?
C1A C2A C3A 118.9(5) . . ?
C3A C2A H2A 120.6 . . ?
C2A C3A H3A 120.0 . . ?
C4A C3A C2A 120.1(5) . . ?
C4A C3A H3A 120.0 . . ?
C3A C4A H4A 119.6 . . ?
C3A C4A C5A 120.9(5) . . ?
C5A C4A H4A 119.6 . . ?
C4A C5A H5A 120.0 . . ?
C4A C5A C6A 120.0(4) . . ?
C6A C5A H5A 120.0 . . ?
C1A C6A C7A 119.3(4) . . ?
C5A C6A C1A 118.5(4) . . ?
C5A C6A C7A 122.2(4) . . ?
O1A C7A C6A 123.2(4) . . ?
O1A C7A C8A 115.8(4) . . ?
C6A C7A C8A 120.9(4) . . ?
O2A C8A C7A 119.3(4) . . ?
O2A C8A C9A 122.0(4) . . ?
C9A C8A C7A 118.5(4) . . ?
N3A C9A C8A 120.5(4) . . ?
N3A C9A C10A 107.9(3) . . ?
C10A C9A C8A 131.6(4) . . ?
N1A C10A C9A 105.7(3) . . ?
N1A C10A H10A 127.2 . . ?
C9A C10A H10A 127.2 . . ?
N1A C11A H11A 109.2 . . ?
N1A C11A H11B 109.2 . . ?
N1A C11A C12A 112.1(3) . . ?
H11A C11A H11B 107.9 . . ?
C12A C11A H11A 109.2 . . ?
C12A C11A H11B 109.2 . . ?
C14A C15A H15A 119.2 . . ?
C16A C15A H15A 119.2 . . ?
C16A C15A C14A 121.6(7) . . ?
C15A C14A H14A 120.7 . . ?
C13A C14A C15A 118.6(6) . . ?
C13A C14A H14A 120.7 . . ?
C14A C13A H13A 119.6 . . ?
C12A C13A C14A 120.8(5) . . ?
C12A C13A H13A 119.6 . . ?
C13A C12A C11A 121.9(4) . . ?
C13A C12A C17A 118.0(5) . . ?
C17A C12A C11A 120.0(4) . . ?
C12A C17A H17A 119.1 . . ?
C16A C17A C12A 121.9(6) . . ?
C16A C17A H17A 119.1 . . ?
C15A C16A C17A 119.0(7) . . ?
C15A C16A H16A 120.5 . . ?
C17A C16A H16A 120.5 . . ?
N2B N1B C11B 120.2(3) . . ?
C10B N1B N2B 110.7(3) . . ?
C10B N1B C11B 129.0(3) . . ?
N3B N2B N1B 107.3(3) . . ?
N2B N3B C9B 108.5(3) . . ?
C2B C1B H1B 120.1 . . ?
C2B C1B C6B 119.9(4) . . ?
C6B C1B H1B 120.1 . . ?
C1B C2B H2B 120.0 . . ?
C1B C2B C3B 120.1(5) . . ?
C3B C2B H2B 120.0 . . ?
C2B C3B H3B 119.5 . . ?
C4B C3B C2B 121.0(5) . . ?
C4B C3B H3B 119.5 . . ?
C3B C4B H4B 120.4 . . ?
C5B C4B C3B 119.2(5) . . ?
C5B C4B H4B 120.4 . . ?
C4B C5B H5B 119.4 . . ?
C4B C5B C6B 121.2(4) . . ?
C6B C5B H5B 119.4 . . ?
C1B C6B C5B 118.6(4) . . ?
C1B C6B C7B 122.5(4) . . ?
C5B C6B C7B 118.8(4) . . ?
O1B C7B C6B 122.9(4) . . ?
O1B C7B C8B 115.9(4) . . ?
C6B C7B C8B 121.1(4) . . ?
O2B C8B C7B 118.2(4) . . ?
O2B C8B C9B 123.4(4) . . ?
C9B C8B C7B 118.2(4) . . ?
N3B C9B C8B 120.9(3) . . ?
N3B C9B C10B 107.8(3) . . ?
C10B C9B C8B 131.3(4) . . ?
N1B C10B C9B 105.6(3) . . ?
N1B C10B H10B 127.2 . . ?
C9B C10B H10B 127.2 . . ?
N1B C11B H11C 109.1 . . ?
N1B C11B H11D 109.1 . . ?
N1B C11B C12B 112.5(3) . . ?
H11C C11B H11D 107.8 . . ?
C12B C11B H11C 109.1 . . ?
C12B C11B H11D 109.1 . . ?
C13B C12B C11B 121.5(4) . . ?
C13B C12B C17B 118.0(4) . . ?
C17B C12B C11B 120.5(4) . . ?
C12B C13B H13B 119.1 . . ?
C14B C13B C12B 121.8(4) . . ?
C14B C13B H13B 119.1 . . ?
C13B C14B H14B 120.0 . . ?
C13B C14B C15B 120.1(5) . . ?
C15B C14B H14B 120.0 . . ?
C14B C15B H15B 120.5 . . ?
C14B C15B C16B 119.0(5) . . ?
C16B C15B H15B 120.5 . . ?
C15B C16B H16B 119.8 . . ?
C17B C16B C15B 120.5(5) . . ?
C17B C16B H16B 119.8 . . ?
C12B C17B H17B 119.7 . . ?
C16B C17B C12B 120.6(5) . . ?
C16B C17B H17B 119.7 . . ?

loop_
_geom_bond_atom_site_label_1
_geom_bond_atom_site_label_2
_geom_bond_distance
_geom_bond_site_symmetry_2
_geom_bond_publ_flag
O1A C7A 1.219(4) . ?
O2A C8A 1.228(4) . ?
N1A N2A 1.362(4) . ?
N1A C10A 1.328(4) . ?
N1A C11A 1.465(5) . ?
N2A N3A 1.301(4) . ?
N3A C9A 1.363(4) . ?
C1A H1A 0.9300 . ?
C1A C2A 1.363(6) . ?
C1A C6A 1.383(5) . ?
C2A H2A 0.9300 . ?
C2A C3A 1.377(7) . ?
C3A H3A 0.9300 . ?
C3A C4A 1.361(7) . ?
C4A H4A 0.9300 . ?
C4A C5A 1.366(6) . ?
C5A H5A 0.9300 . ?
C5A C6A 1.375(6) . ?
C6A C7A 1.465(6) . ?
C7A C8A 1.532(6) . ?
C8A C9A 1.454(5) . ?
C9A C10A 1.367(5) . ?
C10A H10A 0.9300 . ?
C11A H11A 0.9700 . ?
C11A H11B 0.9700 . ?
C11A C12A 1.496(6) . ?
C15A H15A 0.9300 . ?
C15A C14A 1.383(9) . ?
C15A C16A 1.336(9) . ?
C14A H14A 0.9300 . ?
C14A C13A 1.380(7) . ?
C13A H13A 0.9300 . ?
C13A C12A 1.362(6) . ?
C12A C17A 1.387(6) . ?
C17A H17A 0.9300 . ?
C17A C16A 1.361(7) . ?
C16A H16A 0.9300 . ?
O1B C7B 1.224(4) . ?
O2B C8B 1.217(5) . ?
N1B N2B 1.351(4) . ?
N1B C10B 1.320(4) . ?
N1B C11B 1.477(5) . ?
N2B N3B 1.306(4) . ?
N3B C9B 1.365(4) . ?
C1B H1B 0.9300 . ?
C1B C2B 1.368(6) . ?
C1B C6B 1.384(6) . ?
C2B H2B 0.9300 . ?
C2B C3B 1.375(7) . ?
C3B H3B 0.9300 . ?
C3B C4B 1.365(7) . ?
C4B H4B 0.9300 . ?
C4B C5B 1.357(6) . ?
C5B H5B 0.9300 . ?
C5B C6B 1.396(5) . ?
C6B C7B 1.459(5) . ?
C7B C8B 1.542(5) . ?
C8B C9B 1.441(5) . ?
C9B C10B 1.369(5) . ?
C10B H10B 0.9300 . ?
C11B H11C 0.9700 . ?
C11B H11D 0.9700 . ?
C11B C12B 1.488(5) . ?
C12B C13B 1.370(5) . ?
C12B C17B 1.374(6) . ?
C13B H13B 0.9300 . ?
C13B C14B 1.359(6) . ?
C14B H14B 0.9300 . ?
C14B C15B 1.366(7) . ?
C15B H15B 0.9300 . ?
C15B C16B 1.375(7) . ?
C16B H16B 0.9300 . ?
C16B C17B 1.368(7) . ?
C17B H17B 0.9300 . ?
